data_7127830
loop_
_publ_author_name
'Lin, Jinqiang'
'Xie, Mo'
'Zhang, Xiaobao'
'Gao, Qin'
'Chang, Xiaoyong'
'Zou, Chao'
'Lu, Wei'

_publ_section_title
;
 Helically chiral Pd(ii) complexes containing intramolecular PdPd
 metallophilicity as circularly polarized molecular phosphors.
;
_journal_issue 13
_journal_name_full 'Chemical communications (Cambridge, England)'
_journal_page_first 1627
_journal_page_last 1630
_journal_paper_doi 10.1039/d0cc08188d
_journal_volume 57
_journal_year 2021
_chemical_absolute_configuration ad
_chemical_formula_moiety 'C64 H50 N4 Pd2, 1.24(C H Cl3), 0.76(C4 H10 O)'
_chemical_formula_sum 'C68.22 H58.66 Cl3.78 N4 O0.74 Pd2'
_chemical_formula_weight 1293.13
_space_group_crystal_system hexagonal
_space_group_IT_number 171
_space_group_name_Hall 'P 62'
_space_group_name_H-M_alt 'P 62'
_atom_sites_solution_hydrogens geom
_atom_sites_solution_primary dual
_audit_creation_date 2019-04-23
_audit_creation_method
;
Olex2 1.2
(compiled 2018.05.29 svn.r3508 for OlexSys, GUI svn.r5506)
;
_audit_update_record
;
2020-12-14 deposited with the CCDC.	2021-01-11 downloaded from the CCDC.
;
_cell_angle_alpha 90
_cell_angle_beta 90
_cell_angle_gamma 120
_cell_formula_units_Z 3
_cell_length_a 20.5184(11)
_cell_length_b 20.5184(11)
_cell_length_c 13.0844(7)
_cell_measurement_reflns_used 9963
_cell_measurement_temperature 100
_cell_measurement_theta_max 25.19
_cell_measurement_theta_min 2.52
_cell_volume 4770.6(4)
_computing_cell_refinement 'SAINT V8.38A (?, 2016)'
_computing_data_reduction 'SAINT V8.38A (?, 2016)'
_computing_molecular_graphics 'Olex2 (Dolomanov et al., 2009)'
_computing_publication_material 'Olex2 (Dolomanov et al., 2009)'
_computing_structure_refinement 'XL (Sheldrick, 2008)'
_computing_structure_solution 'ShelXT (Sheldrick, 2015)'
_diffrn_ambient_temperature 100.15
_diffrn_detector 'Bruker PHOTO 100 area detector'
_diffrn_detector_area_resol_mean 7.9
_diffrn_detector_type 'CCD area detector'
_diffrn_measured_fraction_theta_full 0.999
_diffrn_measured_fraction_theta_max 0.998
_diffrn_measurement_device 'three-circle diffractometer'
_diffrn_measurement_device_type 'Bruker PHOTO 100 area detector'
_diffrn_measurement_method '\w and \f scans'
_diffrn_radiation_monochromator 'mirror optics'
_diffrn_radiation_probe x-ray
_diffrn_radiation_type MoK\a
_diffrn_radiation_wavelength 0.71073
_diffrn_reflns_av_R_equivalents 0.0609
_diffrn_reflns_av_unetI/netI 0.0422
_diffrn_reflns_Laue_measured_fraction_full 0.999
_diffrn_reflns_Laue_measured_fraction_max 0.998
_diffrn_reflns_limit_h_max 24
_diffrn_reflns_limit_h_min -22
_diffrn_reflns_limit_k_max 20
_diffrn_reflns_limit_k_min -24
_diffrn_reflns_limit_l_max 15
_diffrn_reflns_limit_l_min -15
_diffrn_reflns_number 38611
_diffrn_reflns_point_group_measured_fraction_full 0.999
_diffrn_reflns_point_group_measured_fraction_max 0.996
_diffrn_reflns_theta_full 25.242
_diffrn_reflns_theta_max 25.390
_diffrn_reflns_theta_min 2.523
_diffrn_source 'microfocus sealed X-ray tube'
_diffrn_source_type 'Incoatec I\ms'
_diffrn_standards_number 0
_exptl_absorpt_coefficient_mu 0.768
_exptl_absorpt_correction_T_max 0.7452
_exptl_absorpt_correction_T_min 0.5511
_exptl_absorpt_correction_type multi-scan
_exptl_absorpt_process_details
'SADABS-2016/2 (Bruker,2016/2) was used for absorption correction. wR2(int) was 0.1418 before and 0.0687 after correction. The Ratio of minimum to maximum transmission is 0.7395. The \l/2 correction factor is Not present.'
_exptl_crystal_colour orange
_exptl_crystal_colour_primary orange
_exptl_crystal_density_diffrn 1.350
_exptl_crystal_description block
_exptl_crystal_F_000 1974
_exptl_crystal_size_max 0.32
_exptl_crystal_size_mid 0.2
_exptl_crystal_size_min 0.09
_refine_diff_density_max 1.660
_refine_diff_density_min -1.018
_refine_diff_density_rms 0.145
_refine_ls_abs_structure_details
;
 Flack x determined using 2125 quotients [(I+)-(I-)]/[(I+)+(I-)]
 (Parsons, Flack and Wagner, Acta Cryst. B69 (2013) 249-259).
;
_refine_ls_abs_structure_Flack 0.02(4)
_refine_ls_extinction_method none
_refine_ls_goodness_of_fit_ref 1.090
_refine_ls_hydrogen_treatment constr
_refine_ls_matrix_type full
_refine_ls_number_parameters 477
_refine_ls_number_reflns 5835
_refine_ls_number_restraints 1199
_refine_ls_restrained_S_all 1.015
_refine_ls_R_factor_all 0.0923
_refine_ls_R_factor_gt 0.0818
_refine_ls_shift/su_max 0.001
_refine_ls_shift/su_mean 0.000
_refine_ls_structure_factor_coef Fsqd
_refine_ls_weighting_details 'w=1/[\s^2^(Fo^2^)+(0.1204P)^2^+25.1448P] where P=(Fo^2^+2Fc^2^)/3'
_refine_ls_weighting_scheme calc
_refine_ls_wR_factor_gt 0.2120
_refine_ls_wR_factor_ref 0.2207
_reflns_Friedel_coverage 0.905
_reflns_Friedel_fraction_full 0.999
_reflns_Friedel_fraction_max 0.993
_reflns_number_gt 5170
_reflns_number_total 5835
_reflns_threshold_expression 'I > 2\s(I)'
_cod_data_source_file d0cc08188d3.cif
_cod_data_source_block cxy0705_0m
_cod_depositor_comments 'Adding full bibliography for 7127830--7127831.cif.'
_cod_original_cell_volume 4770.6(6)
_cod_database_code 7127830
_shelx_shelxl_version_number 2016/6
_shelx_space_group_comment
;
The symmetry employed for this shelxl refinement is uniquely defined
by the following loop, which should always be used as a source of
symmetry information in preference to the above space-group names.
They are only intended as comments.
;
_olex2_refinement_description
;
1. Fixed Uiso
 At 1.2 times of:
  All C(H) groups, All C(H,H) groups
 At 1.5 times of:
  All C(H,H,H) groups
2. Restrained distances
 C9-C12 = C9A-C12A = C9A-C13A = C9-C13
 1.54 with sigma of 0.02
 C9A-C8A = C9-C8 = C9-C10 = C9A-C10A = C11A-C10A = C11-C10 = C8A-C11A = C8-C11
 = C8-C7 = C8A-C7A
 1.52 with sigma of 0.02
 C7-C5 = C7A-C5A = C4A-C10A = C4-C10
 1.5 with sigma of 0.02
 C15-C14 = C15A-C14A = C14-C1 = C1A-C14A = C16-C15 = C16A-C15A = C17A-C16A =
 C17-C16
 1.39 with sigma of 0.02
 C69-C68 = C67-C66
 1.54 with sigma of 0.02
 O1-C67 = O1-C68
 1.42 with sigma of 0.02
 O1-C66
 2.45 with sigma of 0.04
 O1-C69
 2.45 with sigma of 0.04
 H66A-O1
 2.41 with sigma of 0.01
 H69B-H68A
 2.47 with sigma of 0.01
 Cl2-C65A \\sim Cl3-C65A \\sim Cl1-C65A
 with sigma of 0.02
 Pd1-N1 \\sim Pd1A-N1A
 with sigma of 0.02
 Pd1-N2 \\sim Pd1A-N2A
 with sigma of 0.02
 Pd1-C19 \\sim Pd1A-C19A
 with sigma of 0.02
 Pd1-C24 \\sim Pd1A-C24
 with sigma of 0.02
 N1-C1 \\sim N1A-C1A
 with sigma of 0.02
 N1-C17 \\sim N1A-C17A
 with sigma of 0.02
 N2-C2 \\sim N2A-C2A
 with sigma of 0.02
 N2-C3 \\sim N2A-C3A
 with sigma of 0.02
 C1-C2 \\sim C1A-C2A
 with sigma of 0.02
 C1-C14 \\sim C1A-C14A
 with sigma of 0.02
 C2-C6 \\sim C2A-C6A
 with sigma of 0.02
 C3-C4 \\sim C3A-C4A
 with sigma of 0.02
 C4-C5 \\sim C4A-C5A
 with sigma of 0.02
 C4-C10 \\sim C4A-C10A
 with sigma of 0.02
 C5-C6 \\sim C5A-C6A
 with sigma of 0.02
 C5-C7 \\sim C5A-C7A
 with sigma of 0.02
 C7-C8 \\sim C7A-C8A
 with sigma of 0.02
 C8-C9 \\sim C8A-C9A
 with sigma of 0.02
 C8-C11 \\sim C8A-C11A
 with sigma of 0.02
 C9-C10 \\sim C9A-C10A
 with sigma of 0.02
 C9-C12 \\sim C9A-C12A
 with sigma of 0.02
 C9-C13 \\sim C9A-C13A
 with sigma of 0.02
 C10-C11 \\sim C10A-C11A
 with sigma of 0.02
 C14-C15 \\sim C14A-C15A
 with sigma of 0.02
 C15-C16 \\sim C15A-C16A
 with sigma of 0.02
 C16-C17 \\sim C16A-C17A
 with sigma of 0.02
 C17-C18 \\sim C17A-C18A
 with sigma of 0.02
 C18-C19 \\sim C18A-C19A
 with sigma of 0.02
 C18-C23 \\sim C18A-C23A
 with sigma of 0.02
 C19-C20 \\sim C19A-C20A
 with sigma of 0.02
 C20-C21 \\sim C20A-C21A
 with sigma of 0.02
 C21-C22 \\sim C21A-C22A
 with sigma of 0.02
 C22-C23 \\sim C22A-C23A
 with sigma of 0.02
 Pd1-C1 \\sim Pd1A-C1A
 with sigma of 0.04
 Pd1-C2 \\sim Pd1A-C2A
 with sigma of 0.04
 Pd1-C3 \\sim Pd1A-C3A
 with sigma of 0.04
 Pd1-C17 \\sim Pd1A-C17A
 with sigma of 0.04
 Pd1-C18 \\sim Pd1A-C18A
 with sigma of 0.04
 Pd1-C20 \\sim Pd1A-C20A
 with sigma of 0.04
 N1-N2 \\sim N1A-N2A
 with sigma of 0.04
 N1-C2 \\sim N1A-C2A
 with sigma of 0.04
 N1-C14 \\sim N1A-C14A
 with sigma of 0.04
 N1-C16 \\sim N1A-C16A
 with sigma of 0.04
 N1-C18 \\sim N1A-C18A
 with sigma of 0.04
 N1-C19 \\sim N1A-C19A
 with sigma of 0.04
 N1-C24 \\sim N1A-C24
 with sigma of 0.04
 N2-C1 \\sim N2A-C1A
 with sigma of 0.04
 N2-C4 \\sim N2A-C4A
 with sigma of 0.04
 N2-C6 \\sim N2A-C6A
 with sigma of 0.04
 N2-C19 \\sim N2A-C19A
 with sigma of 0.04
 N2-C24 \\sim N2A-C24
 with sigma of 0.04
 C1-C6 \\sim C1A-C6A
 with sigma of 0.04
 C1-C15 \\sim C1A-C15A
 with sigma of 0.04
 C1-C17 \\sim C1A-C17A
 with sigma of 0.04
 C2-C3 \\sim C2A-C3A
 with sigma of 0.04
 C2-C5 \\sim C2A-C5A
 with sigma of 0.04
 C2-C14 \\sim C2A-C14A
 with sigma of 0.04
 C3-C5 \\sim C3A-C5A
 with sigma of 0.04
 C3-C10 \\sim C3A-C10A
 with sigma of 0.04
 C4-C6 \\sim C4A-C6A
 with sigma of 0.04
 C4-C7 \\sim C4A-C7A
 with sigma of 0.04
 C4-C9 \\sim C4A-C9A
 with sigma of 0.04
 C4-C11 \\sim C4A-C11A
 with sigma of 0.04
 C5-C8 \\sim C5A-C8A
 with sigma of 0.04
 C5-C10 \\sim C5A-C10A
 with sigma of 0.04
 C6-C7 \\sim C6A-C7A
 with sigma of 0.04
 C7-C9 \\sim C7A-C9A
 with sigma of 0.04
 C7-C11 \\sim C7A-C11A
 with sigma of 0.04
 C8-C10 \\sim C8A-C10A
 with sigma of 0.04
 C8-C12 \\sim C8A-C12A
 with sigma of 0.04
 C8-C13 \\sim C8A-C13A
 with sigma of 0.04
 C9-C11 \\sim C9A-C11A
 with sigma of 0.04
 C10-C12 \\sim C10A-C12A
 with sigma of 0.04
 C10-C13 \\sim C10A-C13A
 with sigma of 0.04
 C12-C13 \\sim C12A-C13A
 with sigma of 0.04
 C14-C16 \\sim C14A-C16A
 with sigma of 0.04
 C15-C17 \\sim C15A-C17A
 with sigma of 0.04
 C16-C18 \\sim C16A-C18A
 with sigma of 0.04
 C17-C19 \\sim C17A-C19A
 with sigma of 0.04
 C17-C23 \\sim C17A-C23A
 with sigma of 0.04
 C18-C20 \\sim C18A-C20A
 with sigma of 0.04
 C18-C22 \\sim C18A-C22A
 with sigma of 0.04
 C19-C21 \\sim C19A-C21A
 with sigma of 0.04
 C19-C23 \\sim C19A-C23A
 with sigma of 0.04
 C19-C24 \\sim C19A-C24
 with sigma of 0.04
 C20-C22 \\sim C20A-C22A
 with sigma of 0.04
 C21-C23 \\sim C21A-C23A
 with sigma of 0.04
3. Uiso/Uaniso restraints and constraints
All non-hydrogen atoms have similar U: within 2A with sigma of 0.01 and sigma
for terminal atoms of 0.02
Uanis(C20) \\sim Ueq: with sigma of 0.01 and sigma for terminal atoms of 0.02
Uanis(Pd1) \\sim Ueq, Uanis(Pd1A) \\sim Ueq: with sigma of 0.01 and sigma for
terminal atoms of 0.02
Uanis(C12A) = Uanis(C12)
Uanis(C9A) = Uanis(C9)
Uanis(C13A) = Uanis(C13)
Uanis(C10A) = Uanis(C10)
Uanis(C4A) = Uanis(C4)
Uanis(C5) = Uanis(C5A)
Uanis(C7A) = Uanis(C7)
Uanis(C8) = Uanis(C8A)
Uanis(C11A) = Uanis(C11)
Uanis(C3A) = Uanis(C3)
Uanis(N2) = Uanis(N2A)
Uanis(C2) = Uanis(C2A)
Uanis(C6) = Uanis(C6A)
Uanis(C1) = Uanis(C1A)
Uanis(C14A) = Uanis(C14)
Uanis(C15) = Uanis(C15A)
Uanis(C16A) = Uanis(C16)
Uanis(C17) = Uanis(C17A)
Uanis(N1) = Uanis(N1A)
Uanis(C18A) = Uanis(C18)
Uanis(C23) = Uanis(C23A)
Uanis(C22A) = Uanis(C22)
Uanis(C21) = Uanis(C21A)
Uanis(C20) = Uanis(C20A)
Uanis(C19) = Uanis(C19A)
Uanis(Pd1) = Uanis(Pd1A)
Uanis(O1) = Uanis(C65A)
4. Others
 Sof(C68)=Sof(H68A)=Sof(H68B)=Sof(O1)=Sof(C66)=Sof(H66A)=Sof(H66B)=Sof(H66C)=
 Sof(C69)=Sof(H69A)=Sof(H69B)=Sof(H69C)=Sof(C67)=Sof(H67A)=Sof(H67B)=1-FVAR(1)
 Sof(Cl1)=Sof(Cl2)=Sof(Cl3)=Sof(C65A)=Sof(H65A)=FVAR(1)
 Sof(Pd1A)=Sof(N1A)=Sof(N2A)=Sof(C1A)=Sof(C2A)=Sof(C3A)=Sof(H3A)=Sof(C4A)=
 Sof(C5A)=Sof(C6A)=Sof(H6A)=Sof(C7A)=Sof(H7AA)=Sof(H7AB)=Sof(C8A)=Sof(H8A)=
 Sof(C9A)=Sof(C10A)=Sof(H10A)=Sof(C11A)=Sof(H11C)=Sof(H11D)=Sof(C12A)=Sof(H12D)=
 Sof(H12E)=Sof(H12F)=Sof(C13A)=Sof(H13D)=Sof(H13E)=Sof(H13F)=Sof(C14A)=
 Sof(H14A)=Sof(C15A)=Sof(H15A)=Sof(C16A)=Sof(H16A)=Sof(C17A)=Sof(C18A)=
 Sof(C19A)=Sof(C20A)=Sof(H20A)=Sof(C21A)=Sof(H21A)=Sof(C22A)=Sof(H22A)=
 Sof(C23A)=Sof(H23A)=1-FVAR(2)
 Sof(Pd1)=Sof(N1)=Sof(N2)=Sof(C1)=Sof(C2)=Sof(C3)=Sof(H3)=Sof(C4)=Sof(C5)=
 Sof(C6)=Sof(H6)=Sof(C7)=Sof(H7A)=Sof(H7B)=Sof(C8)=Sof(H8)=Sof(C9)=Sof(C10)=
 Sof(H10)=Sof(C11)=Sof(H11A)=Sof(H11B)=Sof(C12)=Sof(H12A)=Sof(H12B)=Sof(H12C)=
 Sof(C13)=Sof(H13A)=Sof(H13B)=Sof(H13C)=Sof(C14)=Sof(H14)=Sof(C15)=Sof(H15)=
 Sof(C16)=Sof(H16)=Sof(C17)=Sof(C18)=Sof(C19)=Sof(C20)=Sof(H20)=Sof(C21)=
 Sof(H21)=Sof(C22)=Sof(H22)=Sof(C23)=Sof(H23)=FVAR(2)
5.a Ternary CH refined with riding coordinates:
 C8(H8), C10(H10), C65A(H65A), C8A(H8A), C10A(H10A)
5.b Secondary CH2 refined with riding coordinates:
 C7(H7A,H7B), C11(H11A,H11B), C7A(H7AA,H7AB), C11A(H11C,H11D), C68(H68A,H68B),
 C67(H67A,H67B)
5.c Aromatic/amide H refined with riding coordinates:
 C3(H3), C6(H6), C14(H14), C15(H15), C16(H16), C20(H20), C21(H21), C22(H22),
 C23(H23), C57(H57), C58(H58), C59(H59), C60(H60), C3A(H3A), C6A(H6A),
 C14A(H14A), C15A(H15A), C16A(H16A), C20A(H20A), C21A(H21A), C22A(H22A),
 C23A(H23A)
5.d Idealised Me refined as rotating group:
 C12(H12A,H12B,H12C), C13(H13A,H13B,H13C), C12A(H12D,H12E,H12F), C13A(H13D,
 H13E,H13F), C66(H66A,H66B,H66C), C69(H69A,H69B,H69C)
;
_olex2_submission_special_instructions 'No special instructions were received'

loop_
_space_group_symop_operation_xyz
'x, y, z'
'x-y, x, z+1/3'
'-y, x-y, z+2/3'
'-x, -y, z'
'-x+y, -x, z+1/3'
'y, -x+y, z+2/3'

loop_
_atom_site_label
_atom_site_type_symbol
_atom_site_fract_x
_atom_site_fract_y
_atom_site_fract_z
_atom_site_U_iso_or_equiv
_atom_site_adp_type
_atom_site_occupancy
_atom_site_site_symmetry_order
_atom_site_calc_flag
_atom_site_refinement_flags_posn
_atom_site_refinement_flags_adp
_atom_site_refinement_flags_occupancy
_atom_site_disorder_assembly
_atom_site_disorder_group
Pd1 Pd 0.4235(4) 0.4997(4) 0.1975(6) 0.0298(8) Uani 0.404(9) 1 d D U P A 1
N1 N 0.408(2) 0.4609(17) 0.3425(16) 0.050(3) Uani 0.404(9) 1 d D U P A 1
N2 N 0.4060(18) 0.3902(14) 0.180(2) 0.047(3) Uani 0.404(9) 1 d D U P A 1
C1 C 0.401(2) 0.399(2) 0.367(2) 0.049(3) Uani 0.404(9) 1 d D U P A 1
C2 C 0.392(2) 0.3509(18) 0.277(2) 0.048(3) Uani 0.404(9) 1 d D U P A 1
C3 C 0.399(3) 0.3568(17) 0.096(3) 0.045(3) Uani 0.404(9) 1 d D U P A 1
H3 H 0.405276 0.383779 0.034679 0.054 Uiso 0.404(9) 1 calc R . P A 1
C4 C 0.383(2) 0.2807(17) 0.089(2) 0.052(3) Uani 0.404(9) 1 d D U P A 1
C5 C 0.366(2) 0.2422(16) 0.184(2) 0.048(3) Uani 0.404(9) 1 d D U P A 1
C6 C 0.376(2) 0.2792(19) 0.275(3) 0.049(3) Uani 0.404(9) 1 d D U P A 1
H6 H 0.370814 0.253380 0.336869 0.059 Uiso 0.404(9) 1 calc R . P A 1
C7 C 0.355(2) 0.1644(17) 0.178(3) 0.058(3) Uani 0.404(9) 1 d D U P A 1
H7A H 0.307466 0.128476 0.212688 0.070 Uiso 0.404(9) 1 calc R . P A 1
H7B H 0.396945 0.162901 0.212867 0.070 Uiso 0.404(9) 1 calc R . P A 1
C8 C 0.3518(19) 0.1419(19) 0.067(2) 0.061(3) Uani 0.404(9) 1 d D U P A 1
H8 H 0.340901 0.089097 0.057130 0.074 Uiso 0.404(9) 1 calc R . P A 1
C9 C 0.3120(16) 0.1660(18) -0.008(2) 0.063(3) Uani 0.404(9) 1 d D U P A 1
C10 C 0.3828(18) 0.2430(16) -0.009(2) 0.061(3) Uani 0.404(9) 1 d D U P A 1
H10 H 0.396393 0.273147 -0.073372 0.073 Uiso 0.404(9) 1 calc R . P A 1
C11 C 0.4259(19) 0.202(2) 0.018(4) 0.063(4) Uani 0.404(9) 1 d D U P A 1
H11A H 0.441984 0.183672 -0.041665 0.076 Uiso 0.404(9) 1 calc R . P A 1
H11B H 0.467733 0.228847 0.067240 0.076 Uiso 0.404(9) 1 calc R . P A 1
C12 C 0.301(3) 0.126(3) -0.110(3) 0.071(6) Uani 0.404(9) 1 d D U P A 1
H12A H 0.350057 0.139570 -0.139129 0.107 Uiso 0.404(9) 1 calc GR . P A 1
H12B H 0.273881 0.141490 -0.157045 0.107 Uiso 0.404(9) 1 calc GR . P A 1
H12C H 0.271597 0.071522 -0.099589 0.107 Uiso 0.404(9) 1 calc GR . P A 1
C13 C 0.2347(19) 0.159(3) 0.020(5) 0.070(6) Uani 0.404(9) 1 d D U P A 1
H13A H 0.194150 0.107414 0.007233 0.105 Uiso 0.404(9) 1 calc GR . P A 1
H13B H 0.226779 0.194025 -0.021815 0.105 Uiso 0.404(9) 1 calc GR . P A 1
H13C H 0.234619 0.171167 0.092565 0.105 Uiso 0.404(9) 1 calc GR . P A 1
C14 C 0.393(2) 0.374(2) 0.468(2) 0.056(3) Uani 0.404(9) 1 d D U P A 1
H14 H 0.383432 0.324552 0.485744 0.067 Uiso 0.404(9) 1 calc R . P A 1
C15 C 0.401(2) 0.427(2) 0.539(3) 0.058(4) Uani 0.404(9) 1 d D U P A 1
H15 H 0.398311 0.413569 0.609197 0.069 Uiso 0.404(9) 1 calc R . P A 1
C16 C 0.413(2) 0.498(2) 0.518(2) 0.055(3) Uani 0.404(9) 1 d D U P A 1
H16 H 0.416848 0.531547 0.571243 0.066 Uiso 0.404(9) 1 calc R . P A 1
C17 C 0.418(2) 0.518(2) 0.4144(19) 0.049(3) Uani 0.404(9) 1 d D U P A 1
C18 C 0.426(2) 0.583(2) 0.374(2) 0.049(3) Uani 0.404(9) 1 d D U P A 1
C19 C 0.433(2) 0.5936(17) 0.2634(18) 0.042(3) Uani 0.404(9) 1 d D U P A 1
C20 C 0.454(2) 0.6655(18) 0.220(2) 0.044(3) Uani 0.404(9) 1 d D U P A 1
H20 H 0.462739 0.675277 0.149270 0.053 Uiso 0.404(9) 1 calc R . P A 1
C21 C 0.459(2) 0.719(2) 0.287(3) 0.049(3) Uani 0.404(9) 1 d D U P A 1
H21 H 0.473478 0.767953 0.260352 0.059 Uiso 0.404(9) 1 calc R . P A 1
C22 C 0.444(2) 0.707(2) 0.388(3) 0.055(3) Uani 0.404(9) 1 d D U P A 1
H22 H 0.440791 0.744070 0.428438 0.066 Uiso 0.404(9) 1 calc R . P A 1
C23 C 0.435(2) 0.645(2) 0.432(2) 0.049(3) Uani 0.404(9) 1 d D U P A 1
H23 H 0.434279 0.641649 0.504804 0.059 Uiso 0.404(9) 1 calc R . P A 1
C24 C 0.4242(6) 0.5292(7) 0.0536(9) 0.028(2) Uani 1 1 d D U . . .
C25 C 0.4329(7) 0.5599(7) -0.0255(9) 0.027(2) Uani 1 1 d . U . . .
C26 C 0.4475(7) 0.6032(7) -0.1180(8) 0.029(2) Uani 1 1 d . U . . .
C27 C 0.4774(7) 0.5872(7) -0.2046(9) 0.030(2) Uani 1 1 d . U . . .
C28 C 0.4935(7) 0.5243(7) -0.2034(9) 0.030(2) Uani 1 1 d . U . . .
C57 C 0.4346(8) 0.6627(8) -0.1205(10) 0.034(3) Uani 1 1 d . U . . .
H57 H 0.414162 0.673829 -0.062416 0.041 Uiso 1 1 calc R . . . .
C58 C 0.4518(9) 0.7074(8) -0.2098(11) 0.040(3) Uani 1 1 d . U . . .
H58 H 0.443224 0.748828 -0.211325 0.048 Uiso 1 1 calc R . . . .
C59 C 0.4812(8) 0.6907(8) -0.2950(10) 0.042(3) Uani 1 1 d . U . . .
H59 H 0.493078 0.720985 -0.354622 0.051 Uiso 1 1 calc R . . . .
C60 C 0.4929(8) 0.6312(8) -0.2931(10) 0.038(3) Uani 1 1 d . U . . .
H60 H 0.511775 0.619200 -0.352138 0.045 Uiso 1 1 calc R . . . .
Cl1 Cl 0.3073(5) 0.3172(5) -0.1993(6) 0.068(2) Uani 0.621(10) 1 d D U P B 1
Cl2 Cl 0.2728(5) 0.4366(5) -0.2240(7) 0.072(2) Uani 0.621(10) 1 d D U P B 1
Cl3 Cl 0.2329(6) 0.3487(6) -0.0390(8) 0.092(3) Uani 0.621(10) 1 d D U P B 1
C65A C 0.298(2) 0.3882(18) -0.1384(19) 0.090(6) Uani 0.621(10) 1 d D U P B 1
H65A H 0.348249 0.424851 -0.107998 0.108 Uiso 0.621(10) 1 calc R . P B 1
Pd1A Pd 0.4095(3) 0.4759(3) 0.1891(4) 0.0298(8) Uani 0.596(9) 1 d D U P A 2
N1A N 0.3984(14) 0.4356(13) 0.3318(13) 0.050(3) Uani 0.596(9) 1 d D U P A 2
N2A N 0.3903(13) 0.3688(11) 0.1599(16) 0.047(3) Uani 0.596(9) 1 d D U P A 2
C1A C 0.3851(14) 0.3704(15) 0.3511(17) 0.049(3) Uani 0.596(9) 1 d D U P A 2
C2A C 0.3792(15) 0.3276(14) 0.2555(19) 0.048(3) Uani 0.596(9) 1 d D U P A 2
C3A C 0.3904(18) 0.3392(13) 0.075(2) 0.045(3) Uani 0.596(9) 1 d D U P A 2
H3A H 0.405128 0.369271 0.015088 0.054 Uiso 0.596(9) 1 calc R . P A 2
C4A C 0.3688(15) 0.2612(13) 0.0676(18) 0.052(3) Uani 0.596(9) 1 d D U P A 2
C5A C 0.3530(16) 0.2220(12) 0.1616(19) 0.048(3) Uani 0.596(9) 1 d D U P A 2
C6A C 0.3558(14) 0.2541(15) 0.253(2) 0.049(3) Uani 0.596(9) 1 d D U P A 2
H6A H 0.341504 0.225034 0.313548 0.059 Uiso 0.596(9) 1 calc R . P A 2
C7A C 0.3279(16) 0.1397(13) 0.1547(19) 0.058(3) Uani 0.596(9) 1 d D U P A 2
H7AA H 0.277767 0.109528 0.186724 0.070 Uiso 0.596(9) 1 calc R . P A 2
H7AB H 0.363923 0.129201 0.191249 0.070 Uiso 0.596(9) 1 calc R . P A 2
C8A C 0.3242(13) 0.1189(14) 0.0437(18) 0.061(3) Uani 0.596(9) 1 d D U P A 2
H8A H 0.309134 0.064942 0.032625 0.074 Uiso 0.596(9) 1 calc R . P A 2
C9A C 0.2870(12) 0.1470(13) -0.029(2) 0.063(3) Uani 0.596(9) 1 d D U P A 2
C10A C 0.3613(13) 0.2206(13) -0.031(2) 0.061(3) Uani 0.596(9) 1 d D U P A 2
H10A H 0.375948 0.250563 -0.095602 0.073 Uiso 0.596(9) 1 calc R . P A 2
C11A C 0.3996(14) 0.1742(16) -0.006(3) 0.063(4) Uani 0.596(9) 1 d D U P A 2
H11C H 0.412825 0.154215 -0.066324 0.076 Uiso 0.596(9) 1 calc R . P A 2
H11D H 0.442284 0.198866 0.042615 0.076 Uiso 0.596(9) 1 calc R . P A 2
C12A C 0.2695(18) 0.1058(18) -0.131(2) 0.071(6) Uani 0.596(9) 1 d D U P A 2
H12D H 0.307888 0.092050 -0.146288 0.107 Uiso 0.596(9) 1 calc GR . P A 2
H12E H 0.269497 0.138817 -0.185546 0.107 Uiso 0.596(9) 1 calc GR . P A 2
H12F H 0.219951 0.060231 -0.128009 0.107 Uiso 0.596(9) 1 calc GR . P A 2
C13A C 0.2132(14) 0.147(2) 0.000(3) 0.070(6) Uani 0.596(9) 1 d D U P A 2
H13D H 0.170453 0.095854 -0.002434 0.105 Uiso 0.596(9) 1 calc GR . P A 2
H13E H 0.204806 0.178663 -0.049233 0.105 Uiso 0.596(9) 1 calc GR . P A 2
H13F H 0.217958 0.167922 0.068678 0.105 Uiso 0.596(9) 1 calc GR . P A 2
C14A C 0.3768(14) 0.3418(16) 0.4510(16) 0.056(3) Uani 0.596(9) 1 d D U P A 2
H14A H 0.369917 0.293428 0.465888 0.067 Uiso 0.596(9) 1 calc R . P A 2
C15A C 0.3798(13) 0.3914(14) 0.526(2) 0.058(4) Uani 0.596(9) 1 d D U P A 2
H15A H 0.374112 0.374652 0.594567 0.069 Uiso 0.596(9) 1 calc R . P A 2
C16A C 0.3902(14) 0.4628(15) 0.5099(17) 0.055(3) Uani 0.596(9) 1 d D U P A 2
H16A H 0.387766 0.492471 0.563883 0.066 Uiso 0.596(9) 1 calc R . P A 2
C17A C 0.4045(14) 0.4879(16) 0.4090(15) 0.049(3) Uani 0.596(9) 1 d D U P A 2
C18A C 0.4109(14) 0.5535(15) 0.3760(16) 0.049(3) Uani 0.596(9) 1 d D U P A 2
C19A C 0.4204(14) 0.5675(14) 0.2667(15) 0.042(3) Uani 0.596(9) 1 d D U P A 2
C20A C 0.4343(13) 0.6391(15) 0.2296(19) 0.044(3) Uani 0.596(9) 1 d D U P A 2
H20A H 0.445669 0.652028 0.159633 0.053 Uiso 0.596(9) 1 calc R . P A 2
C21A C 0.4308(14) 0.6884(18) 0.297(2) 0.049(3) Uani 0.596(9) 1 d D U P A 2
H21A H 0.436680 0.734412 0.271236 0.059 Uiso 0.596(9) 1 calc R . P A 2
C22A C 0.4194(15) 0.6743(19) 0.398(2) 0.055(3) Uani 0.596(9) 1 d D U P A 2
H22A H 0.414869 0.709028 0.441473 0.066 Uiso 0.596(9) 1 calc R . P A 2
C23A C 0.4143(14) 0.6120(18) 0.4377(17) 0.049(3) Uani 0.596(9) 1 d D U P A 2
H23A H 0.412966 0.606651 0.509901 0.059 Uiso 0.596(9) 1 calc R . P A 2
C68 C 0.165(3) 0.301(3) -0.166(4) 0.085(9) Uani 0.379(10) 1 d D U P B 2
H68A H 0.141773 0.316171 -0.220289 0.101 Uiso 0.379(10) 1 calc DR . P B 2
H68B H 0.164864 0.254852 -0.189032 0.101 Uiso 0.379(10) 1 calc R . P B 2
O1 O 0.121(2) 0.284(2) -0.075(3) 0.090(6) Uani 0.379(10) 1 d D U P B 2
C66 C 0.019(3) 0.157(3) -0.063(6) 0.108(16) Uani 0.379(10) 1 d D U P B 2
H66A H 0.060255 0.152096 -0.033472 0.162 Uiso 0.379(10) 1 calc DGR . P B 2
H66B H 0.008419 0.136872 -0.132074 0.162 Uiso 0.379(10) 1 calc GR . P B 2
H66C H -0.025950 0.129915 -0.020166 0.162 Uiso 0.379(10) 1 calc GR . P B 2
C69 C 0.246(3) 0.364(3) -0.146(5) 0.093(10) Uani 0.379(10) 1 d D U P B 2
H69A H 0.247059 0.412322 -0.141375 0.140 Uiso 0.379(10) 1 calc GR . P B 2
H69B H 0.278346 0.365832 -0.201876 0.140 Uiso 0.379(10) 1 calc DGR . P B 2
H69C H 0.263891 0.354369 -0.081336 0.140 Uiso 0.379(10) 1 calc GR . P B 2
C67 C 0.042(2) 0.239(3) -0.066(6) 0.105(11) Uani 0.379(10) 1 d D U P B 2
H67A H 0.017161 0.248686 -0.124413 0.126 Uiso 0.379(10) 1 calc R . P B 2
H67B H 0.024876 0.252852 -0.002314 0.126 Uiso 0.379(10) 1 calc R . P B 2

loop_
_atom_site_aniso_label
_atom_site_aniso_U_11
_atom_site_aniso_U_22
_atom_site_aniso_U_33
_atom_site_aniso_U_23
_atom_site_aniso_U_13
_atom_site_aniso_U_12
Pd1 0.0085(16) 0.041(2) 0.0226(9) 0.0147(15) -0.0016(10) -0.0001(16)
N1 0.022(4) 0.070(5) 0.046(5) 0.015(5) 0.002(4) 0.013(5)
N2 0.023(5) 0.050(5) 0.060(5) 0.018(5) 0.007(4) 0.012(4)
C1 0.019(4) 0.070(5) 0.051(5) 0.017(5) 0.000(4) 0.016(4)
C2 0.021(4) 0.058(5) 0.061(5) 0.020(4) 0.005(4) 0.017(4)
C3 0.023(5) 0.045(5) 0.065(6) 0.017(5) 0.013(5) 0.016(5)
C4 0.030(4) 0.051(5) 0.070(5) 0.010(4) 0.014(4) 0.015(4)
C5 0.029(5) 0.048(5) 0.066(5) 0.019(4) 0.009(4) 0.019(4)
C6 0.026(5) 0.054(6) 0.063(6) 0.021(5) 0.008(5) 0.017(5)
C7 0.039(6) 0.050(6) 0.075(6) 0.015(5) 0.010(5) 0.014(5)
C8 0.040(5) 0.051(5) 0.077(5) 0.006(5) 0.015(5) 0.012(4)
C9 0.042(5) 0.054(5) 0.078(5) 0.002(5) 0.017(5) 0.012(5)
C10 0.038(5) 0.053(5) 0.075(5) 0.004(5) 0.017(5) 0.012(4)
C11 0.042(6) 0.053(6) 0.079(6) 0.002(5) 0.017(5) 0.012(5)
C12 0.055(11) 0.056(10) 0.085(11) -0.011(9) 0.024(10) 0.014(9)
C13 0.048(11) 0.057(10) 0.089(12) -0.008(10) 0.020(10) 0.015(9)
C14 0.021(5) 0.078(6) 0.052(5) 0.015(5) 0.001(5) 0.012(5)
C15 0.025(6) 0.080(7) 0.049(6) 0.017(6) -0.002(5) 0.012(5)
C16 0.025(5) 0.077(6) 0.045(5) 0.019(5) -0.003(5) 0.013(5)
C17 0.019(4) 0.075(5) 0.041(4) 0.009(5) 0.000(4) 0.014(4)
C18 0.020(4) 0.074(5) 0.036(4) 0.001(5) 0.001(4) 0.012(4)
C19 0.014(5) 0.068(6) 0.033(5) -0.001(5) 0.002(4) 0.014(5)
C20 0.018(5) 0.066(6) 0.045(5) -0.002(5) -0.003(4) 0.018(4)
C21 0.022(6) 0.068(6) 0.051(5) -0.005(6) 0.000(5) 0.018(5)
C22 0.026(6) 0.074(6) 0.049(5) -0.004(6) 0.003(5) 0.012(5)
C23 0.022(5) 0.075(6) 0.037(5) -0.005(5) 0.003(5) 0.014(5)
C24 0.023(5) 0.042(6) 0.016(5) 0.005(4) 0.003(4) 0.015(4)
C25 0.024(5) 0.039(6) 0.023(5) -0.001(5) 0.000(4) 0.019(5)
C26 0.036(5) 0.041(5) 0.017(5) -0.001(4) -0.007(4) 0.025(4)
C27 0.040(5) 0.041(5) 0.018(5) -0.002(4) -0.007(4) 0.029(5)
C28 0.040(6) 0.040(6) 0.017(5) 0.000(4) -0.004(5) 0.026(5)
C57 0.044(6) 0.047(6) 0.025(6) -0.004(5) -0.004(5) 0.032(5)
C58 0.059(7) 0.045(6) 0.029(6) 0.006(5) -0.004(5) 0.036(6)
C59 0.061(7) 0.052(6) 0.023(6) 0.014(5) 0.005(5) 0.035(6)
C60 0.052(6) 0.052(6) 0.020(6) 0.003(5) 0.004(5) 0.033(5)
Cl1 0.092(5) 0.066(5) 0.059(4) 0.009(3) 0.013(4) 0.048(4)
Cl2 0.074(5) 0.071(5) 0.073(5) 0.008(4) -0.025(4) 0.037(4)
Cl3 0.106(7) 0.094(6) 0.085(6) 0.020(5) 0.035(5) 0.058(6)
C65A 0.086(10) 0.101(11) 0.092(11) 0.017(10) 0.005(10) 0.054(9)
Pd1A 0.0085(16) 0.041(2) 0.0226(9) 0.0147(15) -0.0016(10) -0.0001(16)
N1A 0.022(4) 0.070(5) 0.046(5) 0.015(5) 0.002(4) 0.013(5)
N2A 0.023(5) 0.050(5) 0.060(5) 0.018(5) 0.007(4) 0.012(4)
C1A 0.019(4) 0.070(5) 0.051(5) 0.017(5) 0.000(4) 0.016(4)
C2A 0.021(4) 0.058(5) 0.061(5) 0.020(4) 0.005(4) 0.017(4)
C3A 0.023(5) 0.045(5) 0.065(6) 0.017(5) 0.013(5) 0.016(5)
C4A 0.030(4) 0.051(5) 0.070(5) 0.010(4) 0.014(4) 0.015(4)
C5A 0.029(5) 0.048(5) 0.066(5) 0.019(4) 0.009(4) 0.019(4)
C6A 0.026(5) 0.054(6) 0.063(6) 0.021(5) 0.008(5) 0.017(5)
C7A 0.039(6) 0.050(6) 0.075(6) 0.015(5) 0.010(5) 0.014(5)
C8A 0.040(5) 0.051(5) 0.077(5) 0.006(5) 0.015(5) 0.012(4)
C9A 0.042(5) 0.054(5) 0.078(5) 0.002(5) 0.017(5) 0.012(5)
C10A 0.038(5) 0.053(5) 0.075(5) 0.004(5) 0.017(5) 0.012(4)
C11A 0.042(6) 0.053(6) 0.079(6) 0.002(5) 0.017(5) 0.012(5)
C12A 0.055(11) 0.056(10) 0.085(11) -0.011(9) 0.024(10) 0.014(9)
C13A 0.048(11) 0.057(10) 0.089(12) -0.008(10) 0.020(10) 0.015(9)
C14A 0.021(5) 0.078(6) 0.052(5) 0.015(5) 0.001(5) 0.012(5)
C15A 0.025(6) 0.080(7) 0.049(6) 0.017(6) -0.002(5) 0.012(5)
C16A 0.025(5) 0.077(6) 0.045(5) 0.019(5) -0.003(5) 0.013(5)
C17A 0.019(4) 0.075(5) 0.041(4) 0.009(5) 0.000(4) 0.014(4)
C18A 0.020(4) 0.074(5) 0.036(4) 0.001(5) 0.001(4) 0.012(4)
C19A 0.014(5) 0.068(6) 0.033(5) -0.001(5) 0.002(4) 0.014(5)
C20A 0.018(5) 0.066(6) 0.045(5) -0.002(5) -0.003(4) 0.018(4)
C21A 0.022(6) 0.068(6) 0.051(5) -0.005(6) 0.000(5) 0.018(5)
C22A 0.026(6) 0.074(6) 0.049(5) -0.004(6) 0.003(5) 0.012(5)
C23A 0.022(5) 0.075(6) 0.037(5) -0.005(5) 0.003(5) 0.014(5)
C68 0.082(15) 0.097(15) 0.093(16) 0.017(15) 0.006(14) 0.059(13)
O1 0.086(10) 0.101(11) 0.092(11) 0.017(10) 0.005(10) 0.054(9)
C66 0.08(3) 0.15(3) 0.10(3) 0.04(3) 0.00(2) 0.06(2)
C69 0.096(15) 0.094(15) 0.089(15) 0.015(15) -0.005(15) 0.047(14)
C67 0.091(16) 0.120(17) 0.100(17) 0.018(16) 0.001(16) 0.049(15)

loop_
_atom_type_symbol
_atom_type_description
_atom_type_scat_dispersion_real
_atom_type_scat_dispersion_imag
_atom_type_scat_source
C C 0.0033 0.0016 'International Tables Vol C Tables 4.2.6.8 and 6.1.1.4'
H H 0.0000 0.0000 'International Tables Vol C Tables 4.2.6.8 and 6.1.1.4'
Cl Cl 0.1484 0.1585 'International Tables Vol C Tables 4.2.6.8 and 6.1.1.4'
N N 0.0061 0.0033 'International Tables Vol C Tables 4.2.6.8 and 6.1.1.4'
O O 0.0106 0.0060 'International Tables Vol C Tables 4.2.6.8 and 6.1.1.4'
Pd Pd -0.9988 1.0072 'International Tables Vol C Tables 4.2.6.8 and 6.1.1.4'

loop_
_geom_angle_atom_site_label_1
_geom_angle_atom_site_label_2
_geom_angle_atom_site_label_3
_geom_angle
_geom_angle_site_symmetry_1
_geom_angle_site_symmetry_3
_geom_angle_publ_flag
N1 Pd1 Pd1 87.9(11) . 4_665 ?
N1 Pd1 N2 77.0(10) . . ?
N1 Pd1 C19 84.0(11) . . ?
N2 Pd1 Pd1 68.9(9) . 4_665 ?
C19 Pd1 Pd1 112.0(11) . 4_665 ?
C19 Pd1 N2 161.0(11) . . ?
C24 Pd1 Pd1 98.4(4) . 4_665 ?
C24 Pd1 N1 172.4(12) . . ?
C24 Pd1 N2 101.1(9) . . ?
C24 Pd1 C19 97.6(9) . . ?
C1 N1 Pd1 124(2) . . ?
C1 N1 C17 124(2) . . ?
C17 N1 Pd1 111.3(18) . . ?
C2 N2 Pd1 112.1(19) . . ?
C3 N2 Pd1 126.2(19) . . ?
C3 N2 C2 121(2) . . ?
N1 C1 C2 113(2) . . ?
N1 C1 C14 124(3) . . ?
C14 C1 C2 122(3) . . ?
N2 C2 C1 113(2) . . ?
C6 C2 N2 117(3) . . ?
C6 C2 C1 129(2) . . ?
N2 C3 H3 118.2 . . ?
N2 C3 C4 124(3) . . ?
C4 C3 H3 118.2 . . ?
C3 C4 C10 124(2) . . ?
C5 C4 C3 114(2) . . ?
C5 C4 C10 122(2) . . ?
C4 C5 C7 114(2) . . ?
C6 C5 C4 121(2) . . ?
C6 C5 C7 123(3) . . ?
C2 C6 C5 121(3) . . ?
C2 C6 H6 119.3 . . ?
C5 C6 H6 119.3 . . ?
C5 C7 H7A 109.7 . . ?
C5 C7 H7B 109.7 . . ?
C5 C7 C8 110(2) . . ?
H7A C7 H7B 108.2 . . ?
C8 C7 H7A 109.7 . . ?
C8 C7 H7B 109.7 . . ?
C7 C8 H8 114.0 . . ?
C7 C8 C11 106(3) . . ?
C9 C8 C7 118(3) . . ?
C9 C8 H8 114.0 . . ?
C9 C8 C11 87(2) . . ?
C11 C8 H8 114.0 . . ?
C8 C9 C10 87(2) . . ?
C8 C9 C12 111(3) . . ?
C8 C9 C13 121(3) . . ?
C10 C9 C12 111(3) . . ?
C10 C9 C13 120(3) . . ?
C12 C9 C13 107(3) . . ?
C4 C10 C9 106(2) . . ?
C4 C10 H10 118.4 . . ?
C4 C10 C11 104(3) . . ?
C9 C10 H10 118.4 . . ?
C9 C10 C11 87(2) . . ?
C11 C10 H10 118.4 . . ?
C8 C11 C10 85.6(19) . . ?
C8 C11 H11A 114.4 . . ?
C8 C11 H11B 114.4 . . ?
C10 C11 H11A 114.4 . . ?
C10 C11 H11B 114.4 . . ?
H11A C11 H11B 111.5 . . ?
C9 C12 H12A 109.5 . . ?
C9 C12 H12B 109.5 . . ?
C9 C12 H12C 109.5 . . ?
H12A C12 H12B 109.5 . . ?
H12A C12 H12C 109.5 . . ?
H12B C12 H12C 109.5 . . ?
C9 C13 H13A 109.5 . . ?
C9 C13 H13B 109.5 . . ?
C9 C13 H13C 109.5 . . ?
H13A C13 H13B 109.5 . . ?
H13A C13 H13C 109.5 . . ?
H13B C13 H13C 109.5 . . ?
C1 C14 H14 123.6 . . ?
C15 C14 C1 113(3) . . ?
C15 C14 H14 123.6 . . ?
C14 C15 H15 116.8 . . ?
C16 C15 C14 126(3) . . ?
C16 C15 H15 116.8 . . ?
C15 C16 H16 121.7 . . ?
C15 C16 C17 117(3) . . ?
C17 C16 H16 121.7 . . ?
C16 C17 N1 116(3) . . ?
C18 C17 N1 116(2) . . ?
C18 C17 C16 128(3) . . ?
C17 C18 C19 119(3) . . ?
C17 C18 C23 124(2) . . ?
C23 C18 C19 116(3) . . ?
C18 C19 Pd1 109(2) . . ?
C20 C19 Pd1 130.7(18) . . ?
C20 C19 C18 120(2) . . ?
C19 C20 H20 121.7 . . ?
C21 C20 C19 117(3) . . ?
C21 C20 H20 121.7 . . ?
C20 C21 H21 118.2 . . ?
C22 C21 C20 124(4) . . ?
C22 C21 H21 118.2 . . ?
C21 C22 H22 119.6 . . ?
C23 C22 C21 121(3) . . ?
C23 C22 H22 119.6 . . ?
C18 C23 H23 119.2 . . ?
C22 C23 C18 122(3) . . ?
C22 C23 H23 119.2 . . ?
C25 C24 Pd1 167.7(12) . . ?
C25 C24 Pd1A 179.6(12) . . ?
C24 C25 C26 175.3(14) . . ?
C27 C26 C25 120.9(11) . . ?
C57 C26 C25 119.7(11) . . ?
C57 C26 C27 119.3(11) . . ?
C26 C27 C28 120.6(11) . . ?
C26 C27 C60 120.1(11) . . ?
C60 C27 C28 119.3(11) . . ?
C28 C28 C27 179.3(13) 4_665 . ?
C26 C57 H57 120.0 . . ?
C26 C57 C58 120.0(12) . . ?
C58 C57 H57 120.0 . . ?
C57 C58 H58 120.0 . . ?
C59 C58 C57 120.0(12) . . ?
C59 C58 H58 120.0 . . ?
C58 C59 H59 120.0 . . ?
C60 C59 C58 120.1(12) . . ?
C60 C59 H59 120.0 . . ?
C27 C60 H60 119.7 . . ?
C59 C60 C27 120.5(12) . . ?
C59 C60 H60 119.7 . . ?
Cl1 C65A Cl3 109.2(16) . . ?
Cl1 C65A H65A 108.3 . . ?
Cl2 C65A Cl1 111.6(17) . . ?
Cl2 C65A Cl3 111.2(16) . . ?
Cl2 C65A H65A 108.3 . . ?
Cl3 C65A H65A 108.3 . . ?
C24 Pd1A N2A 108.0(7) . . ?
C24 Pd1A C19A 91.2(7) . . ?
N1A Pd1A C24 172.8(8) . . ?
N1A Pd1A N2A 79.1(9) . . ?
N1A Pd1A C19A 81.7(9) . . ?
C19A Pd1A N2A 160.7(8) . . ?
C1A N1A Pd1A 123.2(17) . . ?
C1A N1A C17A 123.4(19) . . ?
C17A N1A Pd1A 113.4(15) . . ?
C2A N2A Pd1A 110.4(17) . . ?
C3A N2A Pd1A 128.9(15) . . ?
C3A N2A C2A 121(2) . . ?
N1A C1A C2A 111.7(17) . . ?
N1A C1A C14A 123(3) . . ?
C14A C1A C2A 125(2) . . ?
N2A C2A C1A 116(2) . . ?
C6A C2A N2A 120(2) . . ?
C6A C2A C1A 124(2) . . ?
N2A C3A H3A 119.3 . . ?
N2A C3A C4A 121(2) . . ?
C4A C3A H3A 119.3 . . ?
C3A C4A C10A 124.5(19) . . ?
C5A C4A C3A 115(2) . . ?
C5A C4A C10A 120(2) . . ?
C4A C5A C7A 116(2) . . ?
C6A C5A C4A 123.3(19) . . ?
C6A C5A C7A 120.6(19) . . ?
C2A C6A C5A 119(2) . . ?
C2A C6A H6A 120.7 . . ?
C5A C6A H6A 120.7 . . ?
C5A C7A H7AA 110.0 . . ?
C5A C7A H7AB 110.0 . . ?
C5A C7A C8A 108.5(19) . . ?
H7AA C7A H7AB 108.4 . . ?
C8A C7A H7AA 110.0 . . ?
C8A C7A H7AB 110.0 . . ?
C7A C8A H8A 113.4 . . ?
C7A C8A C11A 108(2) . . ?
C9A C8A C7A 118(2) . . ?
C9A C8A H8A 113.4 . . ?
C9A C8A C11A 88.1(17) . . ?
C11A C8A H8A 113.4 . . ?
C8A C9A C10A 86.7(17) . . ?
C8A C9A C12A 112(2) . . ?
C8A C9A C13A 122(2) . . ?
C10A C9A C12A 112(2) . . ?
C10A C9A C13A 119(2) . . ?
C12A C9A C13A 105(2) . . ?
C4A C10A C9A 108.2(19) . . ?
C4A C10A H10A 118.0 . . ?
C4A C10A C11A 102(2) . . ?
C9A C10A H10A 118.0 . . ?
C9A C10A C11A 87.2(17) . . ?
C11A C10A H10A 118.0 . . ?
C8A C11A C10A 84.8(16) . . ?
C8A C11A H11C 114.5 . . ?
C8A C11A H11D 114.5 . . ?
C10A C11A H11C 114.5 . . ?
C10A C11A H11D 114.5 . . ?
H11C C11A H11D 111.6 . . ?
C9A C12A H12D 109.5 . . ?
C9A C12A H12E 109.5 . . ?
C9A C12A H12F 109.5 . . ?
H12D C12A H12E 109.5 . . ?
H12D C12A H12F 109.5 . . ?
H12E C12A H12F 109.5 . . ?
C9A C13A H13D 109.5 . . ?
C9A C13A H13E 109.5 . . ?
C9A C13A H13F 109.5 . . ?
H13D C13A H13E 109.5 . . ?
H13D C13A H13F 109.5 . . ?
H13E C13A H13F 109.5 . . ?
C1A C14A H14A 123.3 . . ?
C15A C14A C1A 113(2) . . ?
C15A C14A H14A 123.3 . . ?
C14A C15A H15A 116.7 . . ?
C16A C15A C14A 127(2) . . ?
C16A C15A H15A 116.7 . . ?
C15A C16A H16A 122.4 . . ?
C15A C16A C17A 115(2) . . ?
C17A C16A H16A 122.4 . . ?
C16A C17A N1A 118(2) . . ?
C18A C17A N1A 116.6(17) . . ?
C18A C17A C16A 125(3) . . ?
C17A C18A C19A 117(2) . . ?
C17A C18A C23A 127(2) . . ?
C23A C18A C19A 117(2) . . ?
C18A C19A Pd1A 111.4(18) . . ?
C20A C19A Pd1A 130.3(15) . . ?
C20A C19A C18A 118(2) . . ?
C19A C20A H20A 120.6 . . ?
C21A C20A C19A 119(2) . . ?
C21A C20A H20A 120.6 . . ?
C20A C21A H21A 118.7 . . ?
C22A C21A C20A 123(3) . . ?
C22A C21A H21A 118.7 . . ?
C21A C22A H22A 119.8 . . ?
C23A C22A C21A 120(3) . . ?
C23A C22A H22A 119.8 . . ?
C18A C23A H23A 118.8 . . ?
C22A C23A C18A 122(2) . . ?
C22A C23A H23A 118.8 . . ?
H68A C68 H68B 108.2 . . ?
O1 C68 H68A 109.6 . . ?
O1 C68 H68B 109.6 . . ?
O1 C68 C69 110(4) . . ?
C69 C68 H68A 109.6 . . ?
C69 C68 H68B 109.6 . . ?
C67 O1 C68 127(5) . . ?
H66A C66 H66B 109.5 . . ?
H66A C66 H66C 109.5 . . ?
H66B C66 H66C 109.5 . . ?
C67 C66 H66A 109.5 . . ?
C67 C66 H66B 109.5 . . ?
C67 C66 H66C 109.5 . . ?
C68 C69 H69A 109.5 . . ?
C68 C69 H69B 109.5 . . ?
C68 C69 H69C 109.5 . . ?
H69A C69 H69B 109.5 . . ?
H69A C69 H69C 109.5 . . ?
H69B C69 H69C 109.5 . . ?
O1 C67 C66 110(4) . . ?
O1 C67 H67A 109.6 . . ?
O1 C67 H67B 109.7 . . ?
C66 C67 H67A 109.6 . . ?
C66 C67 H67B 109.7 . . ?
H67A C67 H67B 108.2 . . ?

loop_
_geom_bond_atom_site_label_1
_geom_bond_atom_site_label_2
_geom_bond_distance
_geom_bond_site_symmetry_2
_geom_bond_publ_flag
Pd1 Pd1 3.131(16) 4_665 ?
Pd1 N1 2.02(2) . ?
Pd1 N2 2.10(2) . ?
Pd1 C19 2.03(3) . ?
Pd1 C24 1.976(13) . ?
N1 C1 1.24(3) . ?
N1 C17 1.44(4) . ?
N2 C2 1.46(3) . ?
N2 C3 1.26(3) . ?
C1 C2 1.49(4) . ?
C1 C14 1.41(2) . ?
C2 C6 1.34(4) . ?
C3 H3 0.9500 . ?
C3 C4 1.43(3) . ?
C4 C5 1.42(3) . ?
C4 C10 1.50(2) . ?
C5 C6 1.37(4) . ?
C5 C7 1.50(2) . ?
C6 H6 0.9500 . ?
C7 H7A 0.9900 . ?
C7 H7B 0.9900 . ?
C7 C8 1.51(2) . ?
C8 H8 1.0000 . ?
C8 C9 1.51(2) . ?
C8 C11 1.54(2) . ?
C9 C10 1.52(2) . ?
C9 C12 1.53(2) . ?
C9 C13 1.56(2) . ?
C10 H10 1.0000 . ?
C10 C11 1.54(2) . ?
C11 H11A 0.9900 . ?
C11 H11B 0.9900 . ?
C12 H12A 0.9800 . ?
C12 H12B 0.9800 . ?
C12 H12C 0.9800 . ?
C13 H13A 0.9800 . ?
C13 H13B 0.9800 . ?
C13 H13C 0.9800 . ?
C14 H14 0.9500 . ?
C14 C15 1.39(2) . ?
C15 H15 0.9500 . ?
C15 C16 1.38(2) . ?
C16 H16 0.9500 . ?
C16 C17 1.41(2) . ?
C17 C18 1.36(4) . ?
C18 C19 1.46(3) . ?
C18 C23 1.41(4) . ?
C19 C20 1.43(3) . ?
C20 H20 0.9500 . ?
C20 C21 1.37(3) . ?
C21 H21 0.9500 . ?
C21 C22 1.36(4) . ?
C22 H22 0.9500 . ?
C22 C23 1.33(4) . ?
C23 H23 0.9500 . ?
C24 C25 1.178(18) . ?
C24 Pd1A 2.024(12) . ?
C25 C26 1.442(17) . ?
C26 C27 1.403(17) . ?
C26 C57 1.372(17) . ?
C27 C28 1.486(17) . ?
C27 C60 1.403(18) . ?
C28 C28 1.15(2) 4_665 ?
C57 H57 0.9500 . ?
C57 C58 1.417(19) . ?
C58 H58 0.9500 . ?
C58 C59 1.39(2) . ?
C59 H59 0.9500 . ?
C59 C60 1.359(19) . ?
C60 H60 0.9500 . ?
Cl1 C65A 1.75(2) . ?
Cl2 C65A 1.74(2) . ?
Cl3 C65A 1.75(2) . ?
C65A H65A 1.0000 . ?
Pd1A N1A 2.009(17) . ?
Pd1A N2A 2.07(2) . ?
Pd1A C19A 2.05(2) . ?
N1A C1A 1.25(3) . ?
N1A C17A 1.43(3) . ?
N2A C2A 1.46(3) . ?
N2A C3A 1.27(3) . ?
C1A C2A 1.50(4) . ?
C1A C14A 1.41(2) . ?
C2A C6A 1.34(3) . ?
C3A H3A 0.9500 . ?
C3A C4A 1.44(3) . ?
C4A C5A 1.41(3) . ?
C4A C10A 1.50(2) . ?
C5A C6A 1.35(3) . ?
C5A C7A 1.50(2) . ?
C6A H6A 0.9500 . ?
C7A H7AA 0.9900 . ?
C7A H7AB 0.9900 . ?
C7A C8A 1.50(2) . ?
C8A H8A 1.0000 . ?
C8A C9A 1.50(2) . ?
C8A C11A 1.53(2) . ?
C9A C10A 1.52(2) . ?
C9A C12A 1.53(2) . ?
C9A C13A 1.57(2) . ?
C10A H10A 1.0000 . ?
C10A C11A 1.54(2) . ?
C11A H11C 0.9900 . ?
C11A H11D 0.9900 . ?
C12A H12D 0.9800 . ?
C12A H12E 0.9800 . ?
C12A H12F 0.9800 . ?
C13A H13D 0.9800 . ?
C13A H13E 0.9800 . ?
C13A H13F 0.9800 . ?
C14A H14A 0.9500 . ?
C14A C15A 1.39(2) . ?
C15A H15A 0.9500 . ?
C15A C16A 1.39(2) . ?
C16A H16A 0.9500 . ?
C16A C17A 1.394(19) . ?
C17A C18A 1.36(3) . ?
C18A C19A 1.45(3) . ?
C18A C23A 1.42(3) . ?
C19A C20A 1.43(3) . ?
C20A H20A 0.9500 . ?
C20A C21A 1.37(3) . ?
C21A H21A 0.9500 . ?
C21A C22A 1.35(3) . ?
C22A H22A 0.9500 . ?
C22A C23A 1.33(4) . ?
C23A H23A 0.9500 . ?
C68 H68A 0.9900 . ?
C68 H68B 0.9900 . ?
C68 O1 1.42(3) . ?
C68 C69 1.54(3) . ?
O1 C67 1.42(3) . ?
C66 H66A 0.9800 . ?
C66 H66B 0.9800 . ?
C66 H66C 0.9800 . ?
C66 C67 1.50(3) . ?
C69 H69A 0.9800 . ?
C69 H69B 0.9800 . ?
C69 H69C 0.9800 . ?
C67 H67A 0.9900 . ?
C67 H67B 0.9900 . ?

loop_
_geom_torsion_atom_site_label_1
_geom_torsion_atom_site_label_2
_geom_torsion_atom_site_label_3
_geom_torsion_atom_site_label_4
_geom_torsion
_geom_torsion_site_symmetry_1
_geom_torsion_site_symmetry_2
_geom_torsion_site_symmetry_3
_geom_torsion_site_symmetry_4
_geom_torsion_publ_flag
Pd1 N1 C1 C2 -10(5) . . . . ?
Pd1 N1 C1 C14 177(3) . . . . ?
Pd1 N1 C17 C16 -176(3) . . . . ?
Pd1 N1 C17 C18 8(4) . . . . ?
Pd1 N2 C2 C1 -6(4) . . . . ?
Pd1 N2 C2 C6 176(3) . . . . ?
Pd1 N2 C3 C4 -176(3) . . . . ?
Pd1 C19 C20 C21 -177(3) . . . . ?
N1 C1 C2 N2 10(5) . . . . ?
N1 C1 C2 C6 -172(4) . . . . ?
N1 C1 C14 C15 -6(5) . . . . ?
N1 C17 C18 C19 -7(5) . . . . ?
N1 C17 C18 C23 178(3) . . . . ?
N2 C2 C6 C5 -6(6) . . . . ?
N2 C3 C4 C5 7(6) . . . . ?
N2 C3 C4 C10 -173(4) . . . . ?
C1 N1 C17 C16 -6(5) . . . . ?
C1 N1 C17 C18 178(4) . . . . ?
C1 C2 C6 C5 177(4) . . . . ?
C1 C14 C15 C16 2(5) . . . . ?
C2 N2 C3 C4 -4(6) . . . . ?
C2 C1 C14 C15 -178(3) . . . . ?
C3 N2 C2 C1 -179(4) . . . . ?
C3 N2 C2 C6 3(5) . . . . ?
C3 C4 C5 C6 -9(6) . . . . ?
C3 C4 C5 C7 -175(4) . . . . ?
C3 C4 C10 C9 -135(4) . . . . ?
C3 C4 C10 C11 135(4) . . . . ?
C4 C5 C6 C2 9(6) . . . . ?
C4 C5 C7 C8 -10(5) . . . . ?
C4 C10 C11 C8 79(3) . . . . ?
C5 C4 C10 C9 45(4) . . . . ?
C5 C4 C10 C11 -45(4) . . . . ?
C5 C7 C8 C9 -38(4) . . . . ?
C5 C7 C8 C11 58(4) . . . . ?
C6 C5 C7 C8 -176(4) . . . . ?
C7 C5 C6 C2 174(4) . . . . ?
C7 C8 C9 C10 80(3) . . . . ?
C7 C8 C9 C12 -169(3) . . . . ?
C7 C8 C9 C13 -44(4) . . . . ?
C7 C8 C11 C10 -91(3) . . . . ?
C8 C9 C10 C4 -76(2) . . . . ?
C8 C9 C10 C11 27(2) . . . . ?
C9 C8 C11 C10 27(2) . . . . ?
C9 C10 C11 C8 -27(2) . . . . ?
C10 C4 C5 C6 171(4) . . . . ?
C10 C4 C5 C7 5(5) . . . . ?
C11 C8 C9 C10 -27(2) . . . . ?
C11 C8 C9 C12 84(3) . . . . ?
C11 C8 C9 C13 -151(3) . . . . ?
C12 C9 C10 C4 173(3) . . . . ?
C12 C9 C10 C11 -84(3) . . . . ?
C13 C9 C10 C4 48(4) . . . . ?
C13 C9 C10 C11 151(3) . . . . ?
C14 C1 C2 N2 -178(3) . . . . ?
C14 C1 C2 C6 0(6) . . . . ?
C14 C15 C16 C17 -1(6) . . . . ?
C15 C16 C17 N1 2(5) . . . . ?
C15 C16 C17 C18 178(4) . . . . ?
C16 C17 C18 C19 178(4) . . . . ?
C16 C17 C18 C23 3(6) . . . . ?
C17 N1 C1 C2 -180(3) . . . . ?
C17 N1 C1 C14 8(6) . . . . ?
C17 C18 C19 Pd1 2(4) . . . . ?
C17 C18 C19 C20 -171(3) . . . . ?
C17 C18 C23 C22 179(4) . . . . ?
C18 C19 C20 C21 -6(5) . . . . ?
C19 C18 C23 C22 4(6) . . . . ?
C19 C20 C21 C22 -2(5) . . . . ?
C20 C21 C22 C23 11(6) . . . . ?
C21 C22 C23 C18 -11(6) . . . . ?
C23 C18 C19 Pd1 177(3) . . . . ?
C23 C18 C19 C20 5(5) . . . . ?
C25 C26 C27 C28 0.9(19) . . . . ?
C25 C26 C27 C60 -178.5(12) . . . . ?
C25 C26 C57 C58 177.4(12) . . . . ?
C26 C27 C60 C59 2(2) . . . . ?
C26 C57 C58 C59 0(2) . . . . ?
C27 C26 C57 C58 -0.3(19) . . . . ?
C28 C27 C60 C59 -177.6(13) . . . . ?
C57 C26 C27 C28 178.6(12) . . . . ?
C57 C26 C27 C60 -0.8(19) . . . . ?
C57 C58 C59 C60 1(2) . . . . ?
C58 C59 C60 C27 -2(2) . . . . ?
Pd1A N1A C1A C2A 0(3) . . . . ?
Pd1A N1A C1A C14A -179.6(19) . . . . ?
Pd1A N1A C17A C16A 173.8(19) . . . . ?
Pd1A N1A C17A C18A 5(3) . . . . ?
Pd1A N2A C2A C1A -1(3) . . . . ?
Pd1A N2A C2A C6A 171(2) . . . . ?
Pd1A N2A C3A C4A -174(2) . . . . ?
Pd1A C19A C20A C21A 173(2) . . . . ?
N1A C1A C2A N2A 1(3) . . . . ?
N1A C1A C2A C6A -171(3) . . . . ?
N1A C1A C14A C15A 4(4) . . . . ?
N1A C17A C18A C19A -7(3) . . . . ?
N1A C17A C18A C23A 177(2) . . . . ?
N2A C2A C6A C5A 9(4) . . . . ?
N2A C3A C4A C5A -4(4) . . . . ?
N2A C3A C4A C10A 175(3) . . . . ?
C1A N1A C17A C16A -4(4) . . . . ?
C1A N1A C17A C18A -173(2) . . . . ?
C1A C2A C6A C5A -180(2) . . . . ?
C1A C14A C15A C16A 0(4) . . . . ?
C2A N2A C3A C4A 9(4) . . . . ?
C2A C1A C14A C15A -176(2) . . . . ?
C3A N2A C2A C1A 176(2) . . . . ?
C3A N2A C2A C6A -12(4) . . . . ?
C3A C4A C5A C6A 2(4) . . . . ?
C3A C4A C5A C7A 178(2) . . . . ?
C3A C4A C10A C9A -132(3) . . . . ?
C3A C4A C10A C11A 136(3) . . . . ?
C4A C5A C6A C2A -4(4) . . . . ?
C4A C5A C7A C8A -1(3) . . . . ?
C4A C10A C11A C8A 81(2) . . . . ?
C5A C4A C10A C9A 46(3) . . . . ?
C5A C4A C10A C11A -45(3) . . . . ?
C5A C7A C8A C9A -46(3) . . . . ?
C5A C7A C8A C11A 52(3) . . . . ?
C6A C5A C7A C8A 175(2) . . . . ?
C7A C5A C6A C2A 179(2) . . . . ?
C7A C8A C9A C10A 82(2) . . . . ?
C7A C8A C9A C12A -165(2) . . . . ?
C7A C8A C9A C13A -41(3) . . . . ?
C7A C8A C11A C10A -92(2) . . . . ?
C8A C9A C10A C4A -75(2) . . . . ?
C8A C9A C10A C11A 27.1(18) . . . . ?
C9A C8A C11A C10A 26.9(18) . . . . ?
C9A C10A C11A C8A -26.7(18) . . . . ?
C10A C4A C5A C6A -177(3) . . . . ?
C10A C4A C5A C7A -1(4) . . . . ?
C11A C8A C9A C10A -27.3(18) . . . . ?
C11A C8A C9A C12A 85(2) . . . . ?
C11A C8A C9A C13A -150(2) . . . . ?
C12A C9A C10A C4A 173(2) . . . . ?
C12A C9A C10A C11A -85(2) . . . . ?
C13A C9A C10A C4A 50(3) . . . . ?
C13A C9A C10A C11A 152(3) . . . . ?
C14A C1A C2A N2A -180(2) . . . . ?
C14A C1A C2A C6A 9(4) . . . . ?
C14A C15A C16A C17A -5(4) . . . . ?
C15A C16A C17A N1A 7(3) . . . . ?
C15A C16A C17A C18A 175(2) . . . . ?
C16A C17A C18A C19A -176(2) . . . . ?
C16A C17A C18A C23A 9(4) . . . . ?
C17A N1A C1A C2A 178(2) . . . . ?
C17A N1A C1A C14A -2(4) . . . . ?
C17A C18A C19A Pd1A 6(3) . . . . ?
C17A C18A C19A C20A -174(2) . . . . ?
C17A C18A C23A C22A -179(3) . . . . ?
C18A C19A C20A C21A -6(3) . . . . ?
C19A C18A C23A C22A 6(4) . . . . ?
C19A C20A C21A C22A 4(4) . . . . ?
C20A C21A C22A C23A 3(4) . . . . ?
C21A C22A C23A C18A -8(4) . . . . ?
C23A C18A C19A Pd1A -177.6(17) . . . . ?
C23A C18A C19A C20A 2(3) . . . . ?
C68 O1 C67 C66 81(8) . . . . ?
C69 C68 O1 C67 168(5) . . . . ?
